data_7060715
loop_
_publ_author_name
'Mutlu, \"Omer Faruk'
'Binici, Arzu'
'Okumu\,s, Aytu\(g'
'Elmas, Gamze'
'\,Co\,sut, B\"unyemin'
'K\?il\?i\,c, Zeynel'
'H\"okelek, Tuncer'

_publ_section_title
;
 Phosphorus--nitrogen compounds. Part 54. syntheses of chiral
 amino-4-fluorobenzyl-spiro(N/O)cyclotriphosphazenes: structural and
 stereogenic properties
;
_journal_issue 27
_journal_name_full 'New Journal of Chemistry'
_journal_page_first 12178
_journal_page_last 12192
_journal_paper_doi 10.1039/D1NJ00934F
_journal_volume 45
_journal_year 2021
_chemical_formula_sum 'C16 H28 Cl2 F N6 O P3'
_chemical_formula_weight 503.25
_space_group_crystal_system triclinic
_space_group_IT_number 2
_space_group_name_Hall '-P 1'
_space_group_name_H-M_alt 'P -1'
_atom_sites_solution_hydrogens mixed
_audit_creation_method SHELXL-2018/3
_audit_update_record
;
2021-05-17 deposited with the CCDC.	2021-06-08 downloaded from the CCDC.
;
_cell_angle_alpha 103.929(3)
_cell_angle_beta 110.726(3)
_cell_angle_gamma 100.441(2)
_cell_formula_units_Z 2
_cell_length_a 10.1879(3)
_cell_length_b 10.2669(3)
_cell_length_c 13.3549(4)
_cell_measurement_temperature 293(2)
_cell_volume 1212.24(8)
_computing_structure_refinement 'SHELXL-2018/3 (Sheldrick, 2018)'
_diffrn_ambient_temperature 293(2)
_diffrn_measured_fraction_theta_full 1.000
_diffrn_measured_fraction_theta_max 1.000
_diffrn_radiation_type MoK\a
_diffrn_radiation_wavelength 0.71073
_diffrn_reflns_av_R_equivalents 0.0303
_diffrn_reflns_av_unetI/netI 0.0278
_diffrn_reflns_Laue_measured_fraction_full 1.000
_diffrn_reflns_Laue_measured_fraction_max 1.000
_diffrn_reflns_limit_h_max 12
_diffrn_reflns_limit_h_min -12
_diffrn_reflns_limit_k_max 12
_diffrn_reflns_limit_k_min -12
_diffrn_reflns_limit_l_max 15
_diffrn_reflns_limit_l_min -15
_diffrn_reflns_number 15025
_diffrn_reflns_point_group_measured_fraction_full 1.000
_diffrn_reflns_point_group_measured_fraction_max 1.000
_diffrn_reflns_theta_full 25.025
_diffrn_reflns_theta_max 25.025
_diffrn_reflns_theta_min 1.728
_exptl_absorpt_coefficient_mu 0.493
_exptl_crystal_density_diffrn 1.379
_exptl_crystal_F_000 524
_exptl_crystal_size_max 0.310
_exptl_crystal_size_mid 0.260
_exptl_crystal_size_min 0.200
_refine_diff_density_max 0.730
_refine_diff_density_min -0.592
_refine_diff_density_rms 0.055
_refine_ls_extinction_method none
_refine_ls_goodness_of_fit_ref 1.055
_refine_ls_hydrogen_treatment mixed
_refine_ls_matrix_type full
_refine_ls_number_parameters 270
_refine_ls_number_reflns 4288
_refine_ls_number_restraints 0
_refine_ls_restrained_S_all 1.055
_refine_ls_R_factor_all 0.0652
_refine_ls_R_factor_gt 0.0539
_refine_ls_shift/su_max 0.000
_refine_ls_shift/su_mean 0.000
_refine_ls_structure_factor_coef Fsqd
_refine_ls_weighting_details 'w=1/[\s^2^(Fo^2^)+(0.0660P)^2^+1.1742P] where P=(Fo^2^+2Fc^2^)/3'
_refine_ls_weighting_scheme calc
_refine_ls_wR_factor_gt 0.1412
_refine_ls_wR_factor_ref 0.1508
_reflns_Friedel_coverage 0.000
_reflns_number_gt 3509
_reflns_number_total 4288
_reflns_threshold_expression 'I > 2\s(I)'
_cod_data_source_file d1nj00934f2.cif
_cod_data_source_block shelx
_cod_depositor_comments 'Adding full bibliography for 7060715.cif.'
_cod_original_cell_volume 1212.24(7)
_cod_database_code 7060715
_shelx_shelxl_version_number 2018/3
_shelx_space_group_comment
;
The symmetry employed for this shelxl refinement is uniquely defined
by the following loop, which should always be used as a source of
symmetry information in preference to the above space-group names.
They are only intended as comments.
;
_shelx_estimated_absorpt_t_min 0.862
_shelx_estimated_absorpt_t_max 0.908

loop_
_space_group_symop_operation_xyz
'x, y, z'
'-x, -y, -z'

loop_
_atom_site_label
_atom_site_type_symbol
_atom_site_fract_x
_atom_site_fract_y
_atom_site_fract_z
_atom_site_U_iso_or_equiv
_atom_site_adp_type
_atom_site_occupancy
_atom_site_site_symmetry_order
_atom_site_calc_flag
_atom_site_refinement_flags_posn
_atom_site_refinement_flags_adp
_atom_site_refinement_flags_occupancy
_atom_site_disorder_assembly
_atom_site_disorder_group
H5A H -0.157(5) 0.410(5) 0.418(4) 0.075(13) Uiso 1 1 d . . . . .
H6A H -0.006(7) 0.222(7) 0.479(5) 0.15(2) Uiso 1 1 d . . . . .
P1 P -0.02605(9) 0.27279(9) 0.13409(7) 0.0504(2) Uani 1 1 d . . . . .
P2 P 0.15111(9) 0.50535(8) 0.32117(7) 0.0513(2) Uani 1 1 d . . . . .
P3 P -0.03800(9) 0.29754(9) 0.34479(7) 0.0522(2) Uani 1 1 d . . . . .
Cl1 Cl 0.1296(2) 0.69921(12) 0.34370(11) 0.1176(6) Uani 1 1 d . . . . .
Cl2 Cl 0.37105(12) 0.55481(17) 0.39047(11) 0.1097(5) Uani 1 1 d . . . . .
O1 O 0.0443(3) 0.1649(2) 0.08423(19) 0.0570(6) Uani 1 1 d . . . . .
N1 N 0.0919(3) 0.4265(3) 0.1917(2) 0.0589(7) Uani 1 1 d . . . . .
N2 N 0.0953(3) 0.4427(3) 0.3988(2) 0.0582(7) Uani 1 1 d . . . . .
N3 N -0.0829(3) 0.2158(3) 0.2152(2) 0.0610(7) Uani 1 1 d . . . . .
N4 N -0.1640(3) 0.2692(3) 0.0205(2) 0.0566(7) Uani 1 1 d . . . . .
N5 N -0.1757(3) 0.3402(4) 0.3623(3) 0.0719(9) Uani 1 1 d . . . . .
N6 N 0.0016(4) 0.1907(4) 0.4161(3) 0.0731(9) Uani 1 1 d . . . . .
F1 F -0.8395(3) 0.1757(4) -0.2580(4) 0.1583(16) Uani 1 1 d . . . . .
C1 C -0.6127(6) 0.3461(6) -0.1784(4) 0.0996(15) Uani 1 1 d . . . . .
H1 H -0.653964 0.399189 -0.221310 0.120 Uiso 1 1 calc R U . . .
C2 C -0.4661(5) 0.3915(5) -0.1052(4) 0.0834(12) Uani 1 1 d . . . . .
H2 H -0.407224 0.476164 -0.099202 0.100 Uiso 1 1 calc R U . . .
C3 C -0.4053(4) 0.3138(4) -0.0411(3) 0.0637(9) Uani 1 1 d . . . . .
C4 C -0.4939(5) 0.1885(4) -0.0526(4) 0.0787(11) Uani 1 1 d . . . . .
H4 H -0.454102 0.134696 -0.009806 0.094 Uiso 1 1 calc R U . . .
C5 C -0.6403(5) 0.1404(5) -0.1259(5) 0.0949(15) Uani 1 1 d . . . . .
H5 H -0.699618 0.054884 -0.133879 0.114 Uiso 1 1 calc R U . . .
C6 C -0.6947(5) 0.2219(6) -0.1859(5) 0.0980(17) Uani 1 1 d . . . . .
C7 C -0.2474(4) 0.3667(4) 0.0428(3) 0.0722(10) Uani 1 1 d . . . . .
H7A H -0.202430 0.456732 0.040019 0.087 Uiso 1 1 calc R U . . .
H7B H -0.242689 0.380979 0.118668 0.087 Uiso 1 1 calc R U . . .
C8 C -0.1394(4) 0.2657(4) -0.0830(3) 0.0655(9) Uani 1 1 d . . . . .
H8A H -0.077910 0.356820 -0.071477 0.079 Uiso 1 1 calc R U . . .
H8B H -0.232733 0.246327 -0.146379 0.079 Uiso 1 1 calc R U . . .
C9 C -0.0665(4) 0.1547(4) -0.1107(3) 0.0657(9) Uani 1 1 d . . . . .
H9A H -0.132671 0.062676 -0.130134 0.079 Uiso 1 1 calc R U . . .
H9B H -0.046989 0.158219 -0.176164 0.079 Uiso 1 1 calc R U . . .
C10 C 0.0741(4) 0.1750(4) -0.0132(3) 0.0642(9) Uani 1 1 d . . . . .
H10A H 0.119530 0.103858 -0.034020 0.077 Uiso 1 1 calc R U . . .
H10B H 0.141358 0.266360 0.006167 0.077 Uiso 1 1 calc R U . . .
C11 C -0.3172(5) 0.2404(6) 0.3224(5) 0.0981(15) Uani 1 1 d . . . . .
H11A H -0.324906 0.158236 0.264100 0.118 Uiso 1 1 calc R U . . .
H11B H -0.323319 0.210962 0.384790 0.118 Uiso 1 1 calc R U . . .
C12 C -0.4388(6) 0.2914(8) 0.2774(5) 0.131(2) Uani 1 1 d . . . . .
H12A H -0.432963 0.321486 0.215194 0.157 Uiso 1 1 calc R U . . .
H12B H -0.432497 0.372762 0.335758 0.157 Uiso 1 1 calc R U . . .
C13 C -0.5850(6) 0.1840(10) 0.2354(7) 0.180(4) Uani 1 1 d . . . . .
H13A H -0.662397 0.224136 0.206184 0.270 Uiso 1 1 calc R U . . .
H13B H -0.593171 0.103934 0.176262 0.270 Uiso 1 1 calc R U . . .
H13C H -0.592706 0.155235 0.296884 0.270 Uiso 1 1 calc R U . . .
C14 C 0.1069(7) 0.1153(6) 0.4149(5) 0.1070(16) Uani 1 1 d . . . . .
H14A H 0.072011 0.025892 0.423241 0.128 Uiso 1 1 calc R U . . .
H14B H 0.108719 0.095368 0.340669 0.128 Uiso 1 1 calc R U . . .
C15 C 0.2469(8) 0.1778(9) 0.4942(8) 0.169(3) Uani 1 1 d . . . . .
H15A H 0.243991 0.216090 0.566965 0.203 Uiso 1 1 calc R U . . .
H15B H 0.289649 0.256048 0.475693 0.203 Uiso 1 1 calc R U . . .
C16 C 0.3496(7) 0.0836(7) 0.5074(8) 0.166(3) Uani 1 1 d . . . . .
H16A H 0.445381 0.137869 0.565340 0.249 Uiso 1 1 calc R U . . .
H16B H 0.310841 0.007200 0.528330 0.249 Uiso 1 1 calc R U . . .
H16C H 0.356632 0.047275 0.436793 0.249 Uiso 1 1 calc R U . . .

loop_
_atom_site_aniso_label
_atom_site_aniso_U_11
_atom_site_aniso_U_22
_atom_site_aniso_U_33
_atom_site_aniso_U_23
_atom_site_aniso_U_13
_atom_site_aniso_U_12
P1 0.0539(5) 0.0473(4) 0.0415(5) 0.0066(3) 0.0210(4) 0.0045(4)
P2 0.0534(5) 0.0444(4) 0.0449(5) 0.0087(3) 0.0173(4) 0.0036(4)
P3 0.0530(5) 0.0537(5) 0.0426(5) 0.0107(4) 0.0206(4) 0.0044(4)
Cl1 0.2318(18) 0.0660(7) 0.0800(8) 0.0323(6) 0.0760(10) 0.0670(9)
Cl2 0.0534(6) 0.1476(12) 0.0915(9) 0.0199(8) 0.0214(6) -0.0096(6)
O1 0.0643(14) 0.0558(13) 0.0519(13) 0.0146(10) 0.0279(11) 0.0165(11)
N1 0.0682(18) 0.0514(15) 0.0470(16) 0.0091(12) 0.0270(14) -0.0020(13)
N2 0.0581(16) 0.0599(16) 0.0407(15) 0.0080(12) 0.0167(13) 0.0008(13)
N3 0.0690(18) 0.0538(16) 0.0473(16) 0.0056(12) 0.0283(14) -0.0045(13)
N4 0.0615(16) 0.0569(16) 0.0430(15) 0.0039(12) 0.0207(13) 0.0171(13)
N5 0.0584(18) 0.073(2) 0.064(2) -0.0016(17) 0.0262(16) 0.0044(16)
N6 0.088(2) 0.074(2) 0.061(2) 0.0274(17) 0.0333(19) 0.0219(18)
F1 0.0558(16) 0.175(3) 0.167(3) -0.014(3) 0.0127(18) 0.0211(18)
C1 0.092(3) 0.094(4) 0.087(3) 0.018(3) 0.014(3) 0.035(3)
C2 0.077(3) 0.066(2) 0.083(3) 0.014(2) 0.017(2) 0.013(2)
C3 0.064(2) 0.057(2) 0.061(2) 0.0028(17) 0.0261(18) 0.0205(17)
C4 0.078(3) 0.071(2) 0.090(3) 0.021(2) 0.042(2) 0.022(2)
C5 0.079(3) 0.081(3) 0.116(4) 0.004(3) 0.058(3) 0.008(3)
C6 0.055(2) 0.108(4) 0.099(4) -0.008(3) 0.026(2) 0.020(3)
C7 0.071(2) 0.064(2) 0.063(2) -0.0010(18) 0.0205(19) 0.0227(19)
C8 0.082(2) 0.066(2) 0.051(2) 0.0209(17) 0.0290(19) 0.0208(19)
C9 0.089(3) 0.064(2) 0.051(2) 0.0160(17) 0.041(2) 0.0204(19)
C10 0.075(2) 0.061(2) 0.068(2) 0.0183(17) 0.045(2) 0.0192(18)
C11 0.069(3) 0.105(4) 0.097(4) 0.001(3) 0.036(3) 0.012(2)
C12 0.072(3) 0.186(7) 0.108(4) 0.024(4) 0.028(3) 0.033(4)
C13 0.059(3) 0.259(10) 0.155(7) 0.015(6) 0.029(4) -0.003(4)
C14 0.116(4) 0.110(4) 0.086(4) 0.027(3) 0.031(3) 0.043(3)
C15 0.100(5) 0.147(6) 0.187(8) 0.002(6) 0.019(5) 0.024(4)
C16 0.106(5) 0.119(5) 0.250(9) 0.078(6) 0.034(5) 0.038(4)

loop_
_atom_type_symbol
_atom_type_description
_atom_type_scat_dispersion_real
_atom_type_scat_dispersion_imag
_atom_type_scat_source
C C 0.0033 0.0016 'International Tables Vol C Tables 4.2.6.8 and 6.1.1.4'
H H 0.0000 0.0000 'International Tables Vol C Tables 4.2.6.8 and 6.1.1.4'
Cl Cl 0.1484 0.1585 'International Tables Vol C Tables 4.2.6.8 and 6.1.1.4'
F F 0.0171 0.0103 'International Tables Vol C Tables 4.2.6.8 and 6.1.1.4'
N N 0.0061 0.0033 'International Tables Vol C Tables 4.2.6.8 and 6.1.1.4'
O O 0.0106 0.0060 'International Tables Vol C Tables 4.2.6.8 and 6.1.1.4'
P P 0.1023 0.0942 'International Tables Vol C Tables 4.2.6.8 and 6.1.1.4'

loop_
_geom_angle_atom_site_label_1
_geom_angle_atom_site_label_2
_geom_angle_atom_site_label_3
_geom_angle
_geom_angle_site_symmetry_1
_geom_angle_site_symmetry_3
_geom_angle_publ_flag
O1 P1 N3 107.59(15) . . ?
O1 P1 N1 108.84(14) . . ?
N3 P1 N1 115.64(14) . . ?
O1 P1 N4 103.22(13) . . ?
N3 P1 N4 111.15(16) . . ?
N1 P1 N4 109.62(15) . . ?
N2 P2 N1 121.83(15) . . ?
N2 P2 Cl1 108.19(12) . . ?
N1 P2 Cl1 108.65(12) . . ?
N2 P2 Cl2 107.66(12) . . ?
N1 P2 Cl2 109.02(12) . . ?
Cl1 P2 Cl2 99.11(8) . . ?
N3 P3 N5 110.54(17) . . ?
N3 P3 N2 114.69(14) . . ?
N5 P3 N2 106.03(17) . . ?
N3 P3 N6 108.14(18) . . ?
N5 P3 N6 106.1(2) . . ?
N2 P3 N6 111.01(17) . . ?
C10 O1 P1 118.4(2) . . ?
P2 N1 P1 120.62(17) . . ?
P2 N2 P3 120.52(17) . . ?
P1 N3 P3 125.84(17) . . ?
C7 N4 C8 112.1(3) . . ?
C7 N4 P1 114.7(2) . . ?
C8 N4 P1 118.3(2) . . ?
C11 N5 P3 123.1(3) . . ?
C11 N5 H5A 114(3) . . ?
P3 N5 H5A 118(3) . . ?
C14 N6 P3 125.2(4) . . ?
C14 N6 H6A 118(4) . . ?
P3 N6 H6A 108(4) . . ?
C6 C1 C2 117.9(5) . . ?
C6 C1 H1 121.1 . . ?
C2 C1 H1 121.1 . . ?
C3 C2 C1 121.1(4) . . ?
C3 C2 H2 119.4 . . ?
C1 C2 H2 119.4 . . ?
C4 C3 C2 118.3(4) . . ?
C4 C3 C7 120.5(4) . . ?
C2 C3 C7 121.1(4) . . ?
C3 C4 C5 121.6(5) . . ?
C3 C4 H4 119.2 . . ?
C5 C4 H4 119.2 . . ?
C6 C5 C4 117.6(5) . . ?
C6 C5 H5 121.2 . . ?
C4 C5 H5 121.2 . . ?
C1 C6 C5 123.5(5) . . ?
C1 C6 F1 118.5(6) . . ?
C5 C6 F1 118.0(6) . . ?
N4 C7 C3 112.3(3) . . ?
N4 C7 H7A 109.1 . . ?
C3 C7 H7A 109.1 . . ?
N4 C7 H7B 109.1 . . ?
C3 C7 H7B 109.1 . . ?
H7A C7 H7B 107.9 . . ?
N4 C8 C9 111.1(3) . . ?
N4 C8 H8A 109.4 . . ?
C9 C8 H8A 109.4 . . ?
N4 C8 H8B 109.4 . . ?
C9 C8 H8B 109.4 . . ?
H8A C8 H8B 108.0 . . ?
C10 C9 C8 111.6(3) . . ?
C10 C9 H9A 109.3 . . ?
C8 C9 H9A 109.3 . . ?
C10 C9 H9B 109.3 . . ?
C8 C9 H9B 109.3 . . ?
H9A C9 H9B 108.0 . . ?
O1 C10 C9 109.4(3) . . ?
O1 C10 H10A 109.8 . . ?
C9 C10 H10A 109.8 . . ?
O1 C10 H10B 109.8 . . ?
C9 C10 H10B 109.8 . . ?
H10A C10 H10B 108.2 . . ?
C12 C11 N5 114.7(5) . . ?
C12 C11 H11A 108.6 . . ?
N5 C11 H11A 108.6 . . ?
C12 C11 H11B 108.6 . . ?
N5 C11 H11B 108.6 . . ?
H11A C11 H11B 107.6 . . ?
C11 C12 C13 113.3(7) . . ?
C11 C12 H12A 108.9 . . ?
C13 C12 H12A 108.9 . . ?
C11 C12 H12B 108.9 . . ?
C13 C12 H12B 108.9 . . ?
H12A C12 H12B 107.7 . . ?
C12 C13 H13A 109.5 . . ?
C12 C13 H13B 109.5 . . ?
H13A C13 H13B 109.5 . . ?
C12 C13 H13C 109.5 . . ?
H13A C13 H13C 109.5 . . ?
H13B C13 H13C 109.5 . . ?
C15 C14 N6 117.5(5) . . ?
C15 C14 H14A 107.9 . . ?
N6 C14 H14A 107.9 . . ?
C15 C14 H14B 107.9 . . ?
N6 C14 H14B 107.9 . . ?
H14A C14 H14B 107.2 . . ?
C14 C15 C16 116.3(6) . . ?
C14 C15 H15A 108.2 . . ?
C16 C15 H15A 108.2 . . ?
C14 C15 H15B 108.2 . . ?
C16 C15 H15B 108.2 . . ?
H15A C15 H15B 107.4 . . ?
C15 C16 H16A 109.5 . . ?
C15 C16 H16B 109.5 . . ?
H16A C16 H16B 109.5 . . ?
C15 C16 H16C 109.5 . . ?
H16A C16 H16C 109.5 . . ?
H16B C16 H16C 109.5 . . ?

loop_
_geom_bond_atom_site_label_1
_geom_bond_atom_site_label_2
_geom_bond_distance
_geom_bond_site_symmetry_2
_geom_bond_publ_flag
P1 O1 1.567(2) . ?
P1 N3 1.574(3) . ?
P1 N1 1.613(3) . ?
P1 N4 1.650(3) . ?
P2 N2 1.555(3) . ?
P2 N1 1.555(3) . ?
P2 Cl1 2.0041(14) . ?
P2 Cl2 2.0072(14) . ?
P3 N3 1.584(3) . ?
P3 N5 1.618(3) . ?
P3 N2 1.625(3) . ?
P3 N6 1.633(4) . ?
O1 C10 1.459(4) . ?
N4 C7 1.468(4) . ?
N4 C8 1.483(4) . ?
N5 C11 1.439(5) . ?
N5 H5A 0.83(4) . ?
N6 C14 1.435(6) . ?
N6 H6A 0.86(6) . ?
F1 C6 1.360(5) . ?
C1 C6 1.351(8) . ?
C1 C2 1.378(6) . ?
C1 H1 0.9300 . ?
C2 C3 1.373(6) . ?
C2 H2 0.9300 . ?
C3 C4 1.371(6) . ?
C3 C7 1.502(5) . ?
C4 C5 1.376(6) . ?
C4 H4 0.9300 . ?
C5 C6 1.352(8) . ?
C5 H5 0.9300 . ?
C7 H7A 0.9700 . ?
C7 H7B 0.9700 . ?
C8 C9 1.512(5) . ?
C8 H8A 0.9700 . ?
C8 H8B 0.9700 . ?
C9 C10 1.494(5) . ?
C9 H9A 0.9700 . ?
C9 H9B 0.9700 . ?
C10 H10A 0.9700 . ?
C10 H10B 0.9700 . ?
C11 C12 1.425(8) . ?
C11 H11A 0.9700 . ?
C11 H11B 0.9700 . ?
C12 C13 1.505(8) . ?
C12 H12A 0.9700 . ?
C12 H12B 0.9700 . ?
C13 H13A 0.9600 . ?
C13 H13B 0.9600 . ?
C13 H13C 0.9600 . ?
C14 C15 1.356(8) . ?
C14 H14A 0.9700 . ?
C14 H14B 0.9700 . ?
C15 C16 1.542(9) . ?
C15 H15A 0.9700 . ?
C15 H15B 0.9700 . ?
C16 H16A 0.9600 . ?
C16 H16B 0.9600 . ?
C16 H16C 0.9600 . ?

loop_
_geom_torsion_atom_site_label_1
_geom_torsion_atom_site_label_2
_geom_torsion_atom_site_label_3
_geom_torsion_atom_site_label_4
_geom_torsion
_geom_torsion_site_symmetry_1
_geom_torsion_site_symmetry_2
_geom_torsion_site_symmetry_3
_geom_torsion_site_symmetry_4
_geom_torsion_publ_flag
N3 P1 O1 C10 165.7(2) . . . . ?
N1 P1 O1 C10 -68.3(3) . . . . ?
N4 P1 O1 C10 48.1(3) . . . . ?
N2 P2 N1 P1 -2.4(3) . . . . ?
Cl1 P2 N1 P1 -129.06(19) . . . . ?
Cl2 P2 N1 P1 123.90(19) . . . . ?
O1 P1 N1 P2 -117.1(2) . . . . ?
N3 P1 N1 P2 4.1(3) . . . . ?
N4 P1 N1 P2 130.7(2) . . . . ?
N1 P2 N2 P3 -5.3(3) . . . . ?
Cl1 P2 N2 P3 121.61(19) . . . . ?
Cl2 P2 N2 P3 -132.16(18) . . . . ?
N3 P3 N2 P2 10.4(3) . . . . ?
N5 P3 N2 P2 -111.9(2) . . . . ?
N6 P3 N2 P2 133.3(2) . . . . ?
O1 P1 N3 P3 123.8(2) . . . . ?
N1 P1 N3 P3 1.9(3) . . . . ?
N4 P1 N3 P3 -123.9(2) . . . . ?
N5 P3 N3 P1 110.8(3) . . . . ?
N2 P3 N3 P1 -8.9(3) . . . . ?
N6 P3 N3 P1 -133.4(3) . . . . ?
O1 P1 N4 C7 -177.8(3) . . . . ?
N3 P1 N4 C7 67.1(3) . . . . ?
N1 P1 N4 C7 -62.0(3) . . . . ?
O1 P1 N4 C8 -41.9(3) . . . . ?
N3 P1 N4 C8 -157.0(2) . . . . ?
N1 P1 N4 C8 73.9(3) . . . . ?
N3 P3 N5 C11 53.2(4) . . . . ?
N2 P3 N5 C11 178.1(4) . . . . ?
N6 P3 N5 C11 -63.8(4) . . . . ?
N3 P3 N6 C14 54.6(4) . . . . ?
N5 P3 N6 C14 173.2(4) . . . . ?
N2 P3 N6 C14 -72.1(4) . . . . ?
C6 C1 C2 C3 -0.6(7) . . . . ?
C1 C2 C3 C4 0.8(6) . . . . ?
C1 C2 C3 C7 -176.9(4) . . . . ?
C2 C3 C4 C5 -0.2(6) . . . . ?
C7 C3 C4 C5 177.5(4) . . . . ?
C3 C4 C5 C6 -0.6(7) . . . . ?
C2 C1 C6 C5 -0.3(8) . . . . ?
C2 C1 C6 F1 -179.8(4) . . . . ?
C4 C5 C6 C1 0.9(8) . . . . ?
C4 C5 C6 F1 -179.6(4) . . . . ?
C8 N4 C7 C3 71.0(4) . . . . ?
P1 N4 C7 C3 -150.4(3) . . . . ?
C4 C3 C7 N4 59.6(5) . . . . ?
C2 C3 C7 N4 -122.8(4) . . . . ?
C7 N4 C8 C9 -174.5(3) . . . . ?
P1 N4 C8 C9 48.5(4) . . . . ?
N4 C8 C9 C10 -55.9(4) . . . . ?
P1 O1 C10 C9 -60.8(3) . . . . ?
C8 C9 C10 O1 60.9(4) . . . . ?
P3 N5 C11 C12 -141.3(4) . . . . ?
N5 C11 C12 C13 179.4(5) . . . . ?
P3 N6 C14 C15 91.0(7) . . . . ?
N6 C14 C15 C16 167.6(7) . . . . ?
